data_2106065
loop_
_publ_author_name
'Stewner, F.'

_publ_section_title
;
 Die Kristallstruktur von alpha-Li3 B O3
;
_journal_name_full 'Acta Crystallographica B (24,1968-38,1982)'
_journal_page_first 904
_journal_page_last 910
_journal_volume 27
_journal_year 1971
_chemical_formula_sum 'B Li3 O3'
_chemical_name_systematic 'Li3 B O3'
_space_group_IT_number 14
_symmetry_space_group_name_Hall '-P 2ybc'
_symmetry_space_group_name_H-M 'P 1 21/c 1'
_cell_angle_alpha 90
_cell_angle_beta 101.05
_cell_angle_gamma 90
_cell_formula_units_Z 4
_cell_length_a 3.265
_cell_length_b 9.18
_cell_length_c 8.316
_cell_volume 244.632
_citation_journal_id_ASTM ACBCAR
_cod_data_source_file Stewner_ACBCAR_1971_1839.cif
_cod_data_source_block B1Li3O3
_cod_original_cell_volume 244.6319
_cod_original_formula_sum 'B1 Li3 O3'
_cod_database_code 2106065

loop_
_symmetry_equiv_pos_as_xyz
x,y,z
-x,y+1/2,-z+1/2
-x,-y,-z
x,-y-1/2,z-1/2

loop_
_atom_site_label
_atom_site_type_symbol
_atom_site_fract_x
_atom_site_fract_y
_atom_site_fract_z
_atom_site_occupancy
_atom_site_U_iso_or_equiv
O3 O-2 0.3612 0.3249 0.2782 1 0.0
B1 B+3 0.198 0.1859 0.254 1 0.0
O1 O-2 0.0256 0.1388 0.0996 1 0.0
Li2 Li+1 0.271 0.4771 0.113 1 0.0
O2 O-2 0.2245 0.0936 0.3862 1 0.0
Li1 Li+1 0.4934 0.233 0.0175 1 0.0
Li3 Li+1 -0.0932 0.4288 0.3669 1 0.0
